data_7716039
loop_
_publ_author_name
'Romero, Nuria'
'Chavagnan, Thierry'
'Roisnel, Thierry'
'Welle, Alexandre'
'Kirillov, Evgueni'
'Carpentier, Jean-Fran&#xe7;ois'

_publ_section_title
;
 Dinuclear group IV metal complexes based on a
 bis(indenyl)-(<i>E</i>/<i>Z</i>)-stilbene platform: a potential prototype
 of "photoswitchable" catalysts for olefin polymerization.
;
_journal_issue 22
_journal_name_full 'Dalton transactions (Cambridge, England : 2003)'
_journal_page_first 9452
_journal_page_last 9466
_journal_paper_doi 10.1039/d4dt00498a
_journal_volume 53
_journal_year 2024
_chemical_compound_source 'synthesis as described'
_chemical_formula_moiety 'C34 H28'
_chemical_formula_sum 'C34 H28'
_chemical_formula_weight 436.56
_space_group_crystal_system monoclinic
_space_group_IT_number 14
_space_group_name_Hall '-P 2ybc'
_space_group_name_H-M_alt 'P 1 21/c 1'
_atom_sites_solution_hydrogens geom
_atom_sites_solution_primary dual
_audit_update_record
;
2024-02-19 deposited with the CCDC.	2024-05-13 downloaded from the CCDC.
;
_cell_angle_alpha 90
_cell_angle_beta 90.605(2)
_cell_angle_gamma 90
_cell_formula_units_Z 2
_cell_length_a 12.0376(7)
_cell_length_b 7.4582(4)
_cell_length_c 14.0803(6)
_cell_measurement_reflns_used 6506
_cell_measurement_temperature 150(2)
_cell_measurement_theta_max 27.47
_cell_measurement_theta_min 3.09
_cell_measurement_wavelength 0.71073
_cell_volume 1264.04(11)
_computing_cell_refinement 'APEX3 (Bruker, 2015)'
_computing_data_collection 'Bruker APEX3 (Bruker, 2015)'
_computing_data_reduction 'SAINT (Bruker, 2014)'
_computing_molecular_graphics
;
   'SXGRAPH (L. Farrugia, 1999), Mercury (CSD, 2020)'
;
_computing_publication_material 'CRYSCALC (T. Roisnel, local program, 2023)'
_computing_structure_refinement 'SHELXL-2019_2 (Sheldrick, 2019)'
_computing_structure_solution 'SHELXT (Sheldrick, 2015)'
_diffrn_ambient_temperature 150(2)
_diffrn_detector '(CMOS) PHOTON 100'
_diffrn_detector_area_resol_mean 7.39
_diffrn_measured_fraction_theta_full 0.995
_diffrn_measured_fraction_theta_max 0.993
_diffrn_measurement_device_type 'D8 VENTURE Bruker AXS'
_diffrn_measurement_method 'rotation images'
_diffrn_orient_matrix_UB_11 -0.0593485
_diffrn_orient_matrix_UB_12 0.0653397
_diffrn_orient_matrix_UB_13 0.0351301
_diffrn_orient_matrix_UB_21 0.0568073
_diffrn_orient_matrix_UB_22 0.0856265
_diffrn_orient_matrix_UB_23 0.0255828
_diffrn_orient_matrix_UB_31 -0.0123528
_diffrn_orient_matrix_UB_32 0.0798525
_diffrn_orient_matrix_UB_33 -0.0561780
_diffrn_radiation_monochromator 'multilayer monochromator'
_diffrn_radiation_probe x-ray
_diffrn_radiation_source 'Incoatec microfocus sealed tube'
_diffrn_radiation_type MoK\a
_diffrn_radiation_wavelength 0.71073
_diffrn_reflns_av_R_equivalents 0.0504
_diffrn_reflns_av_unetI/netI 0.0547
_diffrn_reflns_limit_h_max 15
_diffrn_reflns_limit_h_min -15
_diffrn_reflns_limit_k_max 8
_diffrn_reflns_limit_k_min -9
_diffrn_reflns_limit_l_max 18
_diffrn_reflns_limit_l_min -17
_diffrn_reflns_number 10774
_diffrn_reflns_theta_full 25.242
_diffrn_reflns_theta_max 27.524
_diffrn_reflns_theta_min 2.894
_diffrn_source_current 1.0
_diffrn_source_power 50.0
_diffrn_source_voltage 50.0
_exptl_absorpt_coefficient_mu 0.065
_exptl_absorpt_correction_T_max 0.990
_exptl_absorpt_correction_T_min 0.839
_exptl_absorpt_correction_type multi-scan
_exptl_absorpt_process_details
;
  [Sheldrick, G.M. (2014). SADABS Bruker AXS Inc., Madison, Wisconsin, USA]
;
_exptl_crystal_colour colourless
_exptl_crystal_density_diffrn 1.147
_exptl_crystal_description prism
_exptl_crystal_F_000 464
_exptl_crystal_size_max 0.310
_exptl_crystal_size_mid 0.190
_exptl_crystal_size_min 0.150
_refine_diff_density_max 0.202
_refine_diff_density_min -0.195
_refine_diff_density_rms 0.039
_refine_ls_extinction_method none
_refine_ls_goodness_of_fit_ref 1.043
_refine_ls_hydrogen_treatment constr
_refine_ls_matrix_type full
_refine_ls_number_parameters 155
_refine_ls_number_reflns 2894
_refine_ls_number_restraints 0
_refine_ls_restrained_S_all 1.043
_refine_ls_R_factor_all 0.0594
_refine_ls_R_factor_gt 0.0488
_refine_ls_shift/su_max 0.003
_refine_ls_shift/su_mean 0.000
_refine_ls_structure_factor_coef Fsqd
_refine_ls_weighting_details 'w=1/[\s^2^(Fo^2^)+(0.0473P)^2^+0.4817P] where P=(Fo^2^+2Fc^2^)/3'
_refine_ls_weighting_scheme calc
_refine_ls_wR_factor_gt 0.1266
_refine_ls_wR_factor_ref 0.1335
_reflns_number_gt 2381
_reflns_number_total 2894
_reflns_threshold_expression >2sigma(I)
_cod_data_source_file d4dt00498a2.cif
_cod_data_source_block TC1010
_cod_depositor_comments 'Adding full bibliography for 7716039--7716046.cif.'
_cod_original_sg_symbol_H-M 'P 21/c'
_cod_database_code 7716039

loop_
_space_group_symop_operation_xyz
'x, y, z'
'-x, y+1/2, -z+1/2'
'-x, -y, -z'
'x, -y-1/2, z-1/2'

loop_
_atom_site_label
_atom_site_type_symbol
_atom_site_fract_x
_atom_site_fract_y
_atom_site_fract_z
_atom_site_U_iso_or_equiv
_atom_site_adp_type
_atom_site_occupancy
_atom_site_site_symmetry_order
_atom_site_calc_flag
_atom_site_refinement_flags_posn
_atom_site_refinement_flags_adp
_atom_site_refinement_flags_occupancy
_atom_site_disorder_assembly
_atom_site_disorder_group
C1 C 0.54048(11) 0.46074(19) 0.52445(10) 0.0296(3) Uani 1 1 d . . . . .
H1 H 0.571257 0.355161 0.497667 0.036 Uiso 1 1 calc R U . . .
C2 C 0.58757(11) 0.51986(18) 0.61567(10) 0.0271(3) Uani 1 1 d . . . . .
C3 C 0.54220(12) 0.6627(2) 0.66745(11) 0.0347(3) Uani 1 1 d . . . . .
H3 H 0.483184 0.730575 0.640222 0.042 Uiso 1 1 calc R U . . .
C4 C 0.58127(14) 0.7066(2) 0.75683(12) 0.0406(4) Uani 1 1 d . . . . .
H4 H 0.549632 0.804572 0.790142 0.049 Uiso 1 1 calc R U . . .
C5 C 0.66648(14) 0.6083(2) 0.79813(11) 0.0416(4) Uani 1 1 d . . . . .
H5 H 0.692251 0.636446 0.860376 0.050 Uiso 1 1 calc R U . . .
C6 C 0.71389(13) 0.4686(2) 0.74795(10) 0.0357(3) Uani 1 1 d . . . . .
H6 H 0.772697 0.401719 0.776239 0.043 Uiso 1 1 calc R U . . .
C7 C 0.67698(11) 0.42420(18) 0.65673(9) 0.0265(3) Uani 1 1 d . . . . .
C8 C 0.73355(10) 0.27555(18) 0.60516(9) 0.0256(3) Uani 1 1 d . . . . .
C9 C 0.72666(12) 0.09778(19) 0.63713(10) 0.0321(3) Uani 1 1 d . . . . .
H9 H 0.683430 0.071052 0.691381 0.039 Uiso 1 1 calc R U . . .
C10 C 0.78187(13) -0.0397(2) 0.59092(11) 0.0362(4) Uani 1 1 d . . . . .
H10 H 0.774541 -0.159474 0.612975 0.043 Uiso 1 1 calc R U . . .
C11 C 0.84790(12) -0.00399(19) 0.51256(11) 0.0331(3) Uani 1 1 d . . . . .
H11 H 0.886751 -0.097926 0.481706 0.040 Uiso 1 1 calc R U . . .
C12 C 0.85593(11) 0.17125(19) 0.48035(9) 0.0273(3) Uani 1 1 d . . . . .
C13 C 0.79818(10) 0.30971(18) 0.52603(9) 0.0246(3) Uani 1 1 d . . . . .
C14 C 0.82383(12) 0.48442(19) 0.47707(10) 0.0288(3) Uani 1 1 d . . . . .
H14A H 0.859657 0.570265 0.521414 0.035 Uiso 1 1 calc R U . . .
H14B H 0.755604 0.539508 0.450181 0.035 Uiso 1 1 calc R U . . .
C15 C 0.90252(11) 0.4291(2) 0.39944(9) 0.0314(3) Uani 1 1 d . . . . .
C16 C 0.91946(11) 0.2516(2) 0.40303(10) 0.0316(3) Uani 1 1 d . . . . .
H16 H 0.966171 0.186826 0.361241 0.038 Uiso 1 1 calc R U . . .
C17 C 0.95086(14) 0.5610(3) 0.33153(11) 0.0429(4) Uani 1 1 d . . . . .
H17A H 1.000354 0.498482 0.287722 0.064 Uiso 1 1 calc R U . . .
H17B H 0.993079 0.651854 0.366899 0.064 Uiso 1 1 calc R U . . .
H17C H 0.890857 0.619082 0.295406 0.064 Uiso 1 1 calc R U . . .

loop_
_atom_site_aniso_label
_atom_site_aniso_U_11
_atom_site_aniso_U_22
_atom_site_aniso_U_33
_atom_site_aniso_U_23
_atom_site_aniso_U_13
_atom_site_aniso_U_12
C1 0.0241(6) 0.0264(7) 0.0385(7) 0.0012(6) 0.0042(5) 0.0065(5)
C2 0.0232(6) 0.0233(6) 0.0350(7) 0.0029(5) 0.0070(5) 0.0021(5)
C3 0.0287(7) 0.0292(7) 0.0463(8) 0.0016(6) 0.0072(6) 0.0073(6)
C4 0.0397(8) 0.0354(8) 0.0470(9) -0.0109(7) 0.0129(7) 0.0057(7)
C5 0.0417(9) 0.0467(10) 0.0364(8) -0.0099(7) 0.0032(6) 0.0018(7)
C6 0.0330(8) 0.0382(8) 0.0358(8) -0.0005(6) 0.0006(6) 0.0052(6)
C7 0.0239(6) 0.0238(7) 0.0321(7) 0.0020(5) 0.0055(5) 0.0005(5)
C8 0.0206(6) 0.0248(7) 0.0312(6) 0.0008(5) -0.0012(5) 0.0035(5)
C9 0.0305(7) 0.0279(7) 0.0381(7) 0.0050(6) 0.0039(6) 0.0032(6)
C10 0.0381(8) 0.0214(7) 0.0491(9) 0.0038(6) 0.0003(6) 0.0040(6)
C11 0.0316(7) 0.0246(7) 0.0431(8) -0.0062(6) -0.0005(6) 0.0065(5)
C12 0.0234(6) 0.0285(7) 0.0299(7) -0.0055(5) -0.0035(5) 0.0026(5)
C13 0.0205(6) 0.0237(6) 0.0294(6) -0.0008(5) -0.0026(5) 0.0025(5)
C14 0.0282(7) 0.0269(7) 0.0315(7) 0.0021(5) 0.0014(5) 0.0019(5)
C15 0.0250(7) 0.0408(8) 0.0285(7) -0.0009(6) 0.0001(5) -0.0022(6)
C16 0.0271(7) 0.0388(8) 0.0288(7) -0.0067(6) 0.0008(5) 0.0013(6)
C17 0.0408(9) 0.0519(10) 0.0360(8) 0.0065(7) 0.0061(6) -0.0037(8)

loop_
_atom_type_symbol
_atom_type_description
_atom_type_scat_dispersion_real
_atom_type_scat_dispersion_imag
_atom_type_scat_source
C C 0.0033 0.0016 'International Tables Vol C Tables 4.2.6.8 and 6.1.1.4'
H H 0.0000 0.0000 'International Tables Vol C Tables 4.2.6.8 and 6.1.1.4'

loop_
_geom_angle_atom_site_label_1
_geom_angle_atom_site_label_2
_geom_angle_atom_site_label_3
_geom_angle
_geom_angle_site_symmetry_1
_geom_angle_site_symmetry_3
_geom_angle_publ_flag
C1 C1 C2 126.75(17) 3_666 . ?
C1 C1 H1 116.6 3_666 . ?
C2 C1 H1 116.6 . . ?
C3 C2 C7 118.05(13) . . ?
C3 C2 C1 122.27(12) . . ?
C7 C2 C1 119.56(12) . . ?
C4 C3 C2 121.57(14) . . ?
C4 C3 H3 119.2 . . ?
C2 C3 H3 119.2 . . ?
C3 C4 C5 120.13(14) . . ?
C3 C4 H4 119.9 . . ?
C5 C4 H4 119.9 . . ?
C4 C5 C6 119.45(15) . . ?
C4 C5 H5 120.3 . . ?
C6 C5 H5 120.3 . . ?
C5 C6 C7 121.28(14) . . ?
C5 C6 H6 119.4 . . ?
C7 C6 H6 119.4 . . ?
C6 C7 C2 119.46(13) . . ?
C6 C7 C8 118.78(12) . . ?
C2 C7 C8 121.75(12) . . ?
C13 C8 C9 117.79(12) . . ?
C13 C8 C7 121.05(12) . . ?
C9 C8 C7 121.12(12) . . ?
C10 C9 C8 121.18(13) . . ?
C10 C9 H9 119.4 . . ?
C8 C9 H9 119.4 . . ?
C9 C10 C11 120.68(14) . . ?
C9 C10 H10 119.7 . . ?
C11 C10 H10 119.7 . . ?
C12 C11 C10 118.80(13) . . ?
C12 C11 H11 120.6 . . ?
C10 C11 H11 120.6 . . ?
C11 C12 C13 120.43(13) . . ?
C11 C12 C16 131.83(13) . . ?
C13 C12 C16 107.72(12) . . ?
C8 C13 C12 121.10(13) . . ?
C8 C13 C14 130.12(12) . . ?
C12 C13 C14 108.74(12) . . ?
C13 C14 C15 103.18(11) . . ?
C13 C14 H14A 111.1 . . ?
C15 C14 H14A 111.1 . . ?
C13 C14 H14B 111.1 . . ?
C15 C14 H14B 111.1 . . ?
H14A C14 H14B 109.1 . . ?
C16 C15 C17 127.89(14) . . ?
C16 C15 C14 109.78(13) . . ?
C17 C15 C14 122.33(14) . . ?
C15 C16 C12 110.58(13) . . ?
C15 C16 H16 124.7 . . ?
C12 C16 H16 124.7 . . ?
C15 C17 H17A 109.5 . . ?
C15 C17 H17B 109.5 . . ?
H17A C17 H17B 109.5 . . ?
C15 C17 H17C 109.5 . . ?
H17A C17 H17C 109.5 . . ?
H17B C17 H17C 109.5 . . ?

loop_
_geom_bond_atom_site_label_1
_geom_bond_atom_site_label_2
_geom_bond_distance
_geom_bond_site_symmetry_2
_geom_bond_publ_flag
C1 C1 1.324(3) 3_666 ?
C1 C2 1.466(2) . ?
C1 H1 0.9500 . ?
C2 C3 1.4045(19) . ?
C2 C7 1.4100(18) . ?
C3 C4 1.378(2) . ?
C3 H3 0.9500 . ?
C4 C5 1.384(2) . ?
C4 H4 0.9500 . ?
C5 C6 1.386(2) . ?
C5 H5 0.9500 . ?
C6 C7 1.395(2) . ?
C6 H6 0.9500 . ?
C7 C8 1.4935(18) . ?
C8 C13 1.3892(19) . ?
C8 C9 1.4028(19) . ?
C9 C10 1.388(2) . ?
C9 H9 0.9500 . ?
C10 C11 1.392(2) . ?
C10 H10 0.9500 . ?
C11 C12 1.387(2) . ?
C11 H11 0.9500 . ?
C12 C13 1.4046(18) . ?
C12 C16 1.465(2) . ?
C13 C14 1.5077(18) . ?
C14 C15 1.5112(19) . ?
C14 H14A 0.9900 . ?
C14 H14B 0.9900 . ?
C15 C16 1.341(2) . ?
C15 C17 1.494(2) . ?
C16 H16 0.9500 . ?
C17 H17A 0.9800 . ?
C17 H17B 0.9800 . ?
C17 H17C 0.9800 . ?

loop_
_geom_torsion_atom_site_label_1
_geom_torsion_atom_site_label_2
_geom_torsion_atom_site_label_3
_geom_torsion_atom_site_label_4
_geom_torsion
_geom_torsion_site_symmetry_1
_geom_torsion_site_symmetry_2
_geom_torsion_site_symmetry_3
_geom_torsion_site_symmetry_4
_geom_torsion_publ_flag
C1 C1 C2 C3 6.7(3) 3_666 . . . ?
C1 C1 C2 C7 -177.56(18) 3_666 . . . ?
C7 C2 C3 C4 -1.6(2) . . . . ?
C1 C2 C3 C4 174.24(14) . . . . ?
C2 C3 C4 C5 -0.6(2) . . . . ?
C3 C4 C5 C6 1.6(3) . . . . ?
C4 C5 C6 C7 -0.4(3) . . . . ?
C5 C6 C7 C2 -1.8(2) . . . . ?
C5 C6 C7 C8 178.28(14) . . . . ?
C3 C2 C7 C6 2.8(2) . . . . ?
C1 C2 C7 C6 -173.18(13) . . . . ?
C3 C2 C7 C8 -177.35(12) . . . . ?
C1 C2 C7 C8 6.7(2) . . . . ?
C6 C7 C8 C13 -111.16(15) . . . . ?
C2 C7 C8 C13 68.96(17) . . . . ?
C6 C7 C8 C9 66.38(18) . . . . ?
C2 C7 C8 C9 -113.50(15) . . . . ?
C13 C8 C9 C10 -0.5(2) . . . . ?
C7 C8 C9 C10 -178.07(13) . . . . ?
C8 C9 C10 C11 1.5(2) . . . . ?
C9 C10 C11 C12 -1.2(2) . . . . ?
C10 C11 C12 C13 -0.1(2) . . . . ?
C10 C11 C12 C16 178.16(14) . . . . ?
C9 C8 C13 C12 -0.86(19) . . . . ?
C7 C8 C13 C12 176.76(12) . . . . ?
C9 C8 C13 C14 -178.27(13) . . . . ?
C7 C8 C13 C14 -0.7(2) . . . . ?
C11 C12 C13 C8 1.2(2) . . . . ?
C16 C12 C13 C8 -177.50(11) . . . . ?
C11 C12 C13 C14 179.08(12) . . . . ?
C16 C12 C13 C14 0.41(14) . . . . ?
C8 C13 C14 C15 177.39(13) . . . . ?
C12 C13 C14 C15 -0.27(14) . . . . ?
C13 C14 C15 C16 0.01(15) . . . . ?
C13 C14 C15 C17 -179.95(13) . . . . ?
C17 C15 C16 C12 -179.80(14) . . . . ?
C14 C15 C16 C12 0.24(16) . . . . ?
C11 C12 C16 C15 -178.87(14) . . . . ?
C13 C12 C16 C15 -0.42(15) . . . . ?
